data_7023674
loop_
_publ_author_name
'Li, Xi-Li'
'Chen, Chun-Lai'
'Xiao, Hong-Ping'
'Wang, Ai-Ling'
'Liu, Cai-Ming'
'Zheng, Xianjun'
'Gao, Li-Jun'
'Yang, Xiao-Gang'
'Fang, Shao-Ming'

_publ_section_title
;
 Luminescent, magnetic and ferroelectric properties of noncentrosymmetric
 chain-like complexes composed of nine-coordinate lanthanide ions.
;
_journal_issue 43
_journal_name_full 'Dalton transactions (Cambridge, England : 2003)'
_journal_page_first 15317
_journal_page_last 15325
_journal_paper_doi 10.1039/c3dt51743h
_journal_volume 42
_journal_year 2013
_chemical_formula_moiety 'C31 H20 Eu F18 N3 O6, H2 O'
_chemical_formula_sum 'C31 H22 Eu F18 N3 O7'
_chemical_formula_weight 1042.48
_chemical_name_systematic
; 
 ? 
;
_space_group_IT_number 9
_symmetry_cell_setting monoclinic
_symmetry_space_group_name_Hall 'C -2yc'
_symmetry_space_group_name_H-M 'C 1 c 1'
_atom_sites_solution_hydrogens geom
_atom_sites_solution_primary direct
_atom_sites_solution_secondary difmap
_audit_creation_method SHELXL-97
_cell_angle_alpha 90.00
_cell_angle_beta 92.156(11)
_cell_angle_gamma 90.00
_cell_formula_units_Z 4
_cell_length_a 20.877(3)
_cell_length_b 13.855(2)
_cell_length_c 15.4357(17)
_cell_measurement_reflns_used 3417
_cell_measurement_temperature 291(2)
_cell_measurement_theta_max 24.61
_cell_measurement_theta_min 2.12
_cell_volume 4461.6(10)
_computing_cell_refinement SMART
_computing_data_collection 'SMART (Bruker, 2000)'
_computing_data_reduction 'SAINT (Bruker, 2000)'
_computing_molecular_graphics SHELXTL
_computing_publication_material SHELXTL
_computing_structure_refinement SHELXTL
_computing_structure_solution 'SHELXTL (Bruker, 2000)'
_diffrn_ambient_temperature 291(2)
_diffrn_measured_fraction_theta_full 0.998
_diffrn_measured_fraction_theta_max 0.998
_diffrn_measurement_device_type 'Bruker Smart Apex CCD'
_diffrn_measurement_method 'phi and omega scans'
_diffrn_radiation_monochromator graphite
_diffrn_radiation_source 'sealed tube'
_diffrn_radiation_type MoK\a
_diffrn_radiation_wavelength 0.71073
_diffrn_reflns_av_R_equivalents 0.0156
_diffrn_reflns_av_sigmaI/netI 0.0602
_diffrn_reflns_limit_h_max 25
_diffrn_reflns_limit_h_min -25
_diffrn_reflns_limit_k_max 14
_diffrn_reflns_limit_k_min -17
_diffrn_reflns_limit_l_max 19
_diffrn_reflns_limit_l_min -15
_diffrn_reflns_number 9253
_diffrn_reflns_theta_full 26.00
_diffrn_reflns_theta_max 26.00
_diffrn_reflns_theta_min 3.21
_exptl_absorpt_coefficient_mu 1.523
_exptl_absorpt_correction_T_max 0.7505
_exptl_absorpt_correction_T_min 0.6929
_exptl_absorpt_correction_type multi-scan
_exptl_absorpt_process_details 'SADABS; Bruker, 2000'
_exptl_crystal_density_diffrn 1.552
_exptl_crystal_density_method 'not measured'
_exptl_crystal_F_000 2040
_exptl_crystal_size_max 0.26
_exptl_crystal_size_mid 0.22
_exptl_crystal_size_min 0.20
_refine_diff_density_max 0.631
_refine_diff_density_min -0.571
_refine_diff_density_rms 0.139
_refine_ls_abs_structure_details 'Flack H D (1983), Acta Cryst. A39, 876-881'
_refine_ls_abs_structure_Flack 0.078(18)
_refine_ls_extinction_method none
_refine_ls_goodness_of_fit_ref 1.071
_refine_ls_hydrogen_treatment constr
_refine_ls_matrix_type full
_refine_ls_number_parameters 562
_refine_ls_number_reflns 5862
_refine_ls_number_restraints 2
_refine_ls_restrained_S_all 1.071
_refine_ls_R_factor_all 0.0554
_refine_ls_R_factor_gt 0.0528
_refine_ls_shift/su_max 0.000
_refine_ls_shift/su_mean 0.000
_refine_ls_structure_factor_coef Fsqd
_refine_ls_weighting_details 'calc w=1/[\s^2^(Fo^2^)+(0.08P)^2^+1.99P] where P=(Fo^2^+2Fc^2^)/3'
_refine_ls_weighting_scheme calc
_refine_ls_wR_factor_gt 0.1344
_refine_ls_wR_factor_ref 0.1355
_reflns_number_gt 5217
_reflns_number_total 5862
_reflns_threshold_expression >2sigma(I)
_cod_data_source_file c3dt51743h.txt
_cod_data_source_block Eu-2
_cod_depositor_comments
;
The following automatic conversions were performed:

'_symmetry_cell_setting' value 'Monoclinic' changed to 'monoclinic'
according to /home/saulius/struct/CIF-dictionaries/cif_core.dic
dictionary named 'cif_core.dic' version 2.4.2 from 2011-04-26.

Automatic conversion script
Id: cif_fix_values 1891 2012-01-12 08:04:46Z andrius 
;
_cod_original_sg_symbol_Hall 'C -2yc '
_cod_original_sg_symbol_H-M 'Cc   '
_cod_database_code 7023674

loop_
_symmetry_equiv_pos_as_xyz
'x, y, z'
'x, -y, z+1/2'
'x+1/2, y+1/2, z'
'x+1/2, -y+1/2, z+1/2'

loop_
_atom_site_label
_atom_site_type_symbol
_atom_site_fract_x
_atom_site_fract_y
_atom_site_fract_z
_atom_site_U_iso_or_equiv
_atom_site_adp_type
_atom_site_occupancy
_atom_site_symmetry_multiplicity
_atom_site_calc_flag
_atom_site_refinement_flags
C1 C 0.1102(5) 0.7310(8) 0.8782(7) 0.048(3) Uani 1 1 d .
C2 C 0.1466(5) 0.7148(7) 0.9608(7) 0.046(2) Uani 1 1 d .
C3 C 0.1499(5) 0.7912(7) 1.0184(6) 0.044(2) Uani 1 1 d .
H3 H 0.1228 0.8432 1.0068 0.052 Uiso 1 1 calc R
C4 C 0.1876(5) 0.7969(8) 1.0876(7) 0.049(3) Uani 1 1 d .
C5 C 0.1846(5) 0.8746(7) 1.1571(7) 0.045(3) Uani 1 1 d .
C6 C 0.4544(5) 0.6969(7) 1.1911(7) 0.045(2) Uani 1 1 d .
C7 C 0.4149(5) 0.6243(7) 1.1411(7) 0.043(2) Uani 1 1 d .
C8 C 0.4447(5) 0.5374(8) 1.1271(7) 0.051(3) Uani 1 1 d .
H8 H 0.4871 0.5269 1.1451 0.062 Uiso 1 1 calc R
C9 C 0.4089(5) 0.4662(7) 1.0849(7) 0.045(2) Uani 1 1 d .
C10 C 0.4389(5) 0.3675(7) 1.0729(7) 0.046(2) Uani 1 1 d .
C11 C 0.0592(5) 0.5499(8) 1.1757(8) 0.048(2) Uani 1 1 d .
C12 C 0.1202(5) 0.5131(8) 1.1360(7) 0.047(2) Uani 1 1 d .
C13 C 0.1257(5) 0.4130(6) 1.1166(7) 0.042(2) Uani 1 1 d .
H13 H 0.0903 0.3754 1.1291 0.050 Uiso 1 1 calc R
C14 C 0.1772(6) 0.3631(9) 1.0812(8) 0.056(3) Uani 1 1 d .
C15 C 0.1820(5) 0.2540(7) 1.0634(7) 0.048(2) Uani 1 1 d .
C16 C 0.2711(6) 0.4258(6) 0.8719(8) 0.043(2) Uani 1 1 d .
H16 H 0.2647 0.3790 0.9139 0.052 Uiso 1 1 calc R
C17 C 0.2669(5) 0.4017(7) 0.7847(7) 0.042(2) Uani 1 1 d .
H17 H 0.2576 0.3385 0.7683 0.050 Uiso 1 1 calc R
C18 C 0.2916(6) 0.5648(7) 0.7476(7) 0.042(2) Uani 1 1 d .
H18 H 0.3001 0.6108 0.7056 0.050 Uiso 1 1 calc R
C19 C 0.2943(6) 0.5896(7) 0.8339(7) 0.041(2) Uani 1 1 d .
C20 C 0.3096(5) 0.6852(7) 0.8623(6) 0.040(2) Uani 1 1 d .
C21 C 0.3201(5) 0.7587(6) 0.8028(7) 0.045(2) Uani 1 1 d .
H21 H 0.3173 0.7465 0.7435 0.054 Uiso 1 1 calc R
C22 C 0.3354(5) 0.8535(7) 0.8349(7) 0.045(2) Uani 1 1 d .
C23 C 0.3398(5) 0.8671(8) 0.9251(7) 0.045(3) Uani 1 1 d .
C24 C 0.3297(5) 0.7919(7) 0.9805(8) 0.050(3) Uani 1 1 d .
H24 H 0.3332 0.8023 1.0400 0.060 Uiso 1 1 calc R
C25 C 0.3420(6) 0.9702(7) 0.9581(7) 0.050(3) Uani 1 1 d .
H25 H 0.3370 0.9789 1.0205 0.060 Uiso 1 1 calc R
C26 C 0.2932(5) 1.0279(8) 0.8956(7) 0.054(3) Uani 1 1 d .
H26A H 0.2555 0.9917 0.8766 0.065 Uiso 1 1 calc R
H26B H 0.2824 1.0920 0.9157 0.065 Uiso 1 1 calc R
C27 C 0.3498(5) 1.0243(7) 0.8324(7) 0.046(2) Uani 1 1 d .
H27 H 0.3510 1.0834 0.7976 0.055 Uiso 1 1 calc R
C28 C 0.3499(5) 0.9385(7) 0.7762(8) 0.047(2) Uani 1 1 d .
H28A H 0.3914 0.9304 0.7508 0.056 Uiso 1 1 calc R
H28B H 0.3174 0.9442 0.7299 0.056 Uiso 1 1 calc R
C29 C 0.3911(5) 1.0355(8) 0.9161(7) 0.050(3) Uani 1 1 d .
C30 C 0.4450(5) 0.9673(7) 0.8925(7) 0.048(2) Uani 1 1 d .
H30A H 0.4742 0.9593 0.9416 0.072 Uiso 1 1 calc R
H30B H 0.4676 0.9938 0.8449 0.072 Uiso 1 1 calc R
H30C H 0.4273 0.9057 0.8760 0.072 Uiso 1 1 calc R
C31 C 0.4033(5) 1.1361(7) 0.9619(7) 0.048(2) Uani 1 1 d .
H31A H 0.4113 1.1264 1.0229 0.072 Uiso 1 1 calc R
H31B H 0.3662 1.1764 0.9529 0.072 Uiso 1 1 calc R
H31C H 0.4397 1.1669 0.9376 0.072 Uiso 1 1 calc R
Eu1 Eu 0.26244(3) 0.57886(3) 1.05692(3) 0.04127(15) Uani 1 1 d .
F1 F 0.1516(3) 0.7461(4) 0.8144(4) 0.0508(14) Uani 1 1 d .
F2 F 0.0792(3) 0.6512(4) 0.8542(4) 0.0533(15) Uani 1 1 d .
F3 F 0.0781(3) 0.8139(4) 0.8819(4) 0.0506(14) Uani 1 1 d .
F4 F 0.2366(3) 0.9229(4) 1.1535(5) 0.0551(17) Uani 1 1 d .
F5 F 0.1351(3) 0.9189(4) 1.1499(5) 0.0555(17) Uani 1 1 d .
F6 F 0.1864(3) 0.8267(4) 1.2242(4) 0.0524(15) Uani 1 1 d .
F7 F 0.4482(3) 0.7819(4) 1.1532(4) 0.0508(15) Uani 1 1 d .
F8 F 0.4314(3) 0.7105(5) 1.2695(4) 0.0513(16) Uani 1 1 d .
F9 F 0.5161(3) 0.6747(4) 1.1859(4) 0.0487(14) Uani 1 1 d .
F10 F 0.4313(3) 0.3420(4) 0.9893(4) 0.0487(14) Uani 1 1 d .
F11 F 0.4107(3) 0.3024(4) 1.1193(4) 0.0479(14) Uani 1 1 d .
F12 F 0.5004(3) 0.3695(4) 1.0959(4) 0.0492(14) Uani 1 1 d .
F13 F 0.0642(3) 0.5363(5) 1.2597(5) 0.0563(17) Uani 1 1 d .
F14 F 0.0461(3) 0.6364(4) 1.1462(4) 0.0514(14) Uani 1 1 d .
F15 F 0.0112(3) 0.4938(4) 1.1483(4) 0.0523(15) Uani 1 1 d .
F16 F 0.1864(3) 0.2317(4) 0.9802(4) 0.0473(14) Uani 1 1 d .
F17 F 0.2317(3) 0.2144(4) 1.1107(4) 0.0492(14) Uani 1 1 d .
F18 F 0.1302(3) 0.2048(4) 1.0884(4) 0.0506(14) Uani 1 1 d .
N1 N 0.2761(4) 0.4698(6) 0.7231(5) 0.0438(19) Uani 1 1 d .
N2 N 0.2847(4) 0.5193(5) 0.8961(5) 0.0395(17) Uani 1 1 d .
N3 N 0.3144(4) 0.7001(5) 0.9492(6) 0.0420(18) Uani 1 1 d .
O1 O 0.1750(3) 0.6427(5) 0.9650(5) 0.0435(17) Uani 1 1 d .
O2 O 0.2351(3) 0.7296(4) 1.1129(5) 0.0431(15) Uani 1 1 d .
O3 O 0.3562(4) 0.6446(5) 1.1198(5) 0.0437(17) Uani 1 1 d .
O4 O 0.3505(3) 0.4681(5) 1.0594(4) 0.0416(15) Uani 1 1 d .
O5 O 0.1570(4) 0.5722(5) 1.1245(5) 0.0475(18) Uani 1 1 d .
O6 O 0.2208(3) 0.4190(5) 1.0547(5) 0.0481(18) Uani 1 1 d .
O1W O 0.0839(8) 0.0530(12) 0.9106(13) 0.050(5) Uani 0.40 1 d P
H1X H 0.0592 0.0319 0.8694 0.060 Uiso 0.40 1 d PR
H1Y H 0.1211 0.0289 0.9063 0.060 Uiso 0.40 1 d PR
O2W O 0.4622(14) 0.526(3) 0.868(2) 0.084(12) Uani 0.30 1 d P
H2X H 0.4308 0.4872 0.8715 0.101 Uiso 0.30 1 d PR
H2Y H 0.4580 0.5579 0.8206 0.101 Uiso 0.30 1 d PR
O3W O 0.5280(13) 0.2546(19) 0.3751(19) 0.063(7) Uani 0.30 1 d P
H3X H 0.5213 0.2815 0.4238 0.076 Uiso 0.30 1 d PR
H3Y H 0.4951 0.2613 0.3409 0.076 Uiso 0.30 1 d PR

loop_
_atom_site_aniso_label
_atom_site_aniso_U_11
_atom_site_aniso_U_22
_atom_site_aniso_U_33
_atom_site_aniso_U_23
_atom_site_aniso_U_13
_atom_site_aniso_U_12
C1 0.044(5) 0.054(6) 0.043(6) -0.010(5) -0.010(5) 0.011(5)
C2 0.049(5) 0.044(5) 0.045(6) -0.009(4) -0.014(5) 0.013(4)
C3 0.050(5) 0.044(5) 0.036(5) 0.004(4) -0.009(4) 0.019(4)
C4 0.042(5) 0.059(6) 0.044(6) -0.014(5) -0.007(5) -0.001(5)
C5 0.056(6) 0.038(5) 0.041(7) 0.003(4) -0.012(5) 0.007(5)
C6 0.050(5) 0.039(5) 0.045(6) 0.013(4) 0.012(4) -0.006(4)
C7 0.046(5) 0.042(5) 0.041(6) 0.001(4) -0.009(4) 0.000(4)
C8 0.048(5) 0.049(5) 0.056(7) -0.009(5) -0.018(5) 0.008(5)
C9 0.048(5) 0.043(5) 0.042(6) -0.008(4) -0.004(4) 0.012(4)
C10 0.041(5) 0.039(5) 0.058(7) -0.013(4) 0.011(4) 0.011(4)
C11 0.046(5) 0.054(6) 0.046(7) -0.007(5) 0.014(4) -0.012(5)
C12 0.045(5) 0.050(6) 0.047(6) 0.008(5) 0.012(4) 0.006(5)
C13 0.038(5) 0.040(5) 0.049(7) 0.009(4) 0.014(4) -0.003(4)
C14 0.054(6) 0.071(7) 0.046(7) -0.011(5) 0.019(5) -0.020(6)
C15 0.035(4) 0.055(6) 0.053(7) -0.010(5) 0.002(4) -0.006(4)
C16 0.050(6) 0.043(5) 0.038(6) 0.012(4) 0.022(5) 0.010(4)
C17 0.044(5) 0.039(4) 0.043(6) 0.010(4) 0.004(5) 0.009(4)
C18 0.048(6) 0.039(4) 0.039(6) -0.017(4) 0.014(5) -0.005(4)
C19 0.046(6) 0.046(5) 0.032(6) 0.007(4) 0.001(4) -0.006(4)
C20 0.044(5) 0.049(5) 0.027(5) 0.010(4) 0.008(4) 0.004(4)
C21 0.056(6) 0.035(5) 0.042(6) 0.009(4) -0.012(5) 0.007(4)
C22 0.046(5) 0.042(5) 0.046(6) -0.017(4) 0.010(4) -0.011(4)
C23 0.055(6) 0.042(6) 0.039(7) -0.020(4) 0.009(5) -0.017(5)
C24 0.044(5) 0.041(5) 0.063(7) 0.005(5) -0.014(5) -0.016(4)
C25 0.068(7) 0.041(5) 0.039(6) 0.004(4) -0.007(5) -0.013(5)
C26 0.055(6) 0.063(6) 0.045(6) -0.015(5) -0.009(5) 0.014(5)
C27 0.053(5) 0.045(5) 0.042(6) 0.013(4) 0.010(4) -0.011(4)
C28 0.040(5) 0.046(5) 0.055(7) 0.005(5) 0.009(5) -0.009(4)
C29 0.049(5) 0.051(6) 0.050(6) 0.009(5) -0.011(5) -0.016(5)
C30 0.050(5) 0.045(5) 0.049(6) 0.014(4) 0.011(5) -0.012(4)
C31 0.046(5) 0.049(6) 0.048(6) -0.011(5) 0.010(5) -0.017(4)
Eu1 0.0429(2) 0.0416(2) 0.0385(3) -0.0090(2) -0.00841(17) -0.0098(2)
F1 0.052(3) 0.052(3) 0.047(4) 0.011(3) -0.010(3) 0.010(3)
F2 0.046(3) 0.053(3) 0.060(4) -0.011(3) -0.015(3) 0.004(3)
F3 0.048(3) 0.054(3) 0.049(4) -0.012(3) -0.007(3) 0.016(3)
F4 0.045(3) 0.051(3) 0.068(5) -0.016(3) -0.013(3) 0.009(2)
F5 0.052(4) 0.053(4) 0.059(4) -0.019(3) -0.020(3) 0.015(3)
F6 0.056(4) 0.052(3) 0.049(4) 0.014(3) -0.015(3) 0.013(3)
F7 0.049(3) 0.043(3) 0.059(4) -0.007(3) -0.015(3) -0.011(2)
F8 0.048(3) 0.058(4) 0.046(4) -0.018(3) -0.014(3) -0.009(3)
F9 0.041(3) 0.052(3) 0.052(4) -0.011(3) -0.009(3) -0.013(2)
F10 0.052(3) 0.049(3) 0.045(3) -0.018(3) 0.006(3) 0.014(3)
F11 0.047(3) 0.043(3) 0.054(4) 0.010(3) 0.006(3) 0.012(2)
F12 0.046(3) 0.047(3) 0.055(4) -0.012(3) 0.007(3) 0.009(2)
F13 0.047(4) 0.060(4) 0.062(5) -0.018(3) 0.014(3) -0.006(3)
F14 0.052(3) 0.044(3) 0.059(4) -0.011(3) 0.012(3) 0.015(3)
F15 0.048(3) 0.053(3) 0.057(4) -0.014(3) 0.014(3) -0.006(3)
F16 0.049(3) 0.046(3) 0.047(4) -0.011(3) 0.008(3) -0.007(2)
F17 0.055(3) 0.044(3) 0.048(4) -0.011(2) -0.003(3) 0.006(3)
F18 0.053(3) 0.049(3) 0.051(4) -0.014(3) 0.019(3) -0.015(3)
N1 0.046(4) 0.052(5) 0.033(5) -0.009(4) 0.009(4) 0.007(4)
N2 0.044(4) 0.041(4) 0.034(4) 0.011(3) 0.008(3) -0.008(3)
N3 0.050(4) 0.032(4) 0.045(5) 0.003(3) 0.013(4) 0.007(3)
O1 0.044(4) 0.048(4) 0.040(4) 0.011(3) 0.010(3) -0.010(3)
O2 0.048(4) 0.040(3) 0.042(4) -0.007(3) 0.004(3) -0.008(3)
O3 0.048(4) 0.041(3) 0.041(4) -0.006(3) -0.004(3) 0.008(3)
O4 0.041(3) 0.044(3) 0.040(4) -0.009(3) 0.010(3) -0.012(3)
O5 0.048(4) 0.045(4) 0.050(5) 0.008(3) 0.001(3) -0.011(3)
O6 0.038(4) 0.060(4) 0.047(5) -0.014(3) 0.011(3) -0.009(3)
O1W 0.040(9) 0.037(8) 0.070(13) 0.005(8) -0.024(8) 0.024(7)
O2W 0.043(16) 0.09(2) 0.11(3) -0.06(2) -0.031(16) 0.042(16)
O3W 0.054(14) 0.065(16) 0.07(2) 0.012(13) -0.015(13) -0.018(12)

loop_
_atom_type_symbol
_atom_type_description
_atom_type_scat_dispersion_real
_atom_type_scat_dispersion_imag
_atom_type_scat_source
C C 0.0033 0.0016 'International Tables Vol C Tables 4.2.6.8 and 6.1.1.4'
H H 0.0000 0.0000 'International Tables Vol C Tables 4.2.6.8 and 6.1.1.4'
N N 0.0061 0.0033 'International Tables Vol C Tables 4.2.6.8 and 6.1.1.4'
O O 0.0106 0.0060 'International Tables Vol C Tables 4.2.6.8 and 6.1.1.4'
F F 0.0171 0.0103 'International Tables Vol C Tables 4.2.6.8 and 6.1.1.4'
Eu Eu -0.1578 3.6682 'International Tables Vol C Tables 4.2.6.8 and 6.1.1.4'

loop_
_geom_angle_atom_site_label_1
_geom_angle_atom_site_label_2
_geom_angle_atom_site_label_3
_geom_angle
_geom_angle_site_symmetry_1
_geom_angle_site_symmetry_3
F2 C1 F3 119.2(9) . .
F2 C1 F1 104.2(8) . .
F3 C1 F1 103.6(9) . .
F2 C1 C2 110.1(9) . .
F3 C1 C2 109.8(8) . .
F1 C1 C2 109.2(9) . .
O1 C2 C3 127.5(9) . .
O1 C2 C1 115.2(9) . .
C3 C2 C1 116.8(8) . .
C4 C3 C2 126.0(9) . .
C4 C3 H3 117.0 . .
C2 C3 H3 117.0 . .
C3 C4 O2 125.8(9) . .
C3 C4 C5 125.4(10) . .
O2 C4 C5 108.7(8) . .
F5 C5 F6 110.6(11) . .
F5 C5 F4 117.2(9) . .
F6 C5 F4 108.7(9) . .
F5 C5 C4 110.7(9) . .
F6 C5 C4 102.2(9) . .
F4 C5 C4 106.4(10) . .
F7 C6 F9 105.0(7) . .
F7 C6 F8 104.1(8) . .
F9 C6 F8 118.0(9) . .
F7 C6 C7 109.2(8) . .
F9 C6 C7 109.3(8) . .
F8 C6 C7 110.7(8) . .
O3 C7 C8 125.5(9) . .
O3 C7 C6 119.1(9) . .
C8 C7 C6 115.2(9) . .
C7 C8 C9 117.3(9) . .
C7 C8 H8 121.4 . .
C9 C8 H8 121.4 . .
O4 C9 C8 128.9(9) . .
O4 C9 C10 112.2(9) . .
C8 C9 C10 118.7(9) . .
F11 C10 F12 108.7(9) . .
F11 C10 F10 107.9(8) . .
F12 C10 F10 110.0(8) . .
F11 C10 C9 111.0(8) . .
F12 C10 C9 110.4(8) . .
F10 C10 C9 108.7(8) . .
F14 C11 F13 118.9(9) . .
F14 C11 F15 106.3(9) . .
F13 C11 F15 105.2(8) . .
F14 C11 C12 109.5(9) . .
F13 C11 C12 108.3(9) . .
F15 C11 C12 108.0(9) . .
O5 C12 C13 127.2(10) . .
O5 C12 C11 113.7(10) . .
C13 C12 C11 119.1(9) . .
C14 C13 C12 129.0(9) . .
C14 C13 H13 115.5 . .
C12 C13 H13 115.5 . .
O6 C14 C13 113.1(10) . .
O6 C14 C15 119.1(10) . .
C13 C14 C15 127.4(9) . .
F16 C15 F18 104.2(7) . .
F16 C15 F17 110.3(8) . .
F18 C15 F17 104.3(8) . .
F16 C15 C14 114.0(9) . .
F18 C15 C14 112.7(8) . .
F17 C15 C14 110.7(8) . .
N2 C16 C17 119.7(9) . .
N2 C16 H16 120.1 . .
C17 C16 H16 120.1 . .
N1 C17 C16 120.5(10) . .
N1 C17 H17 119.8 . .
C16 C17 H17 119.8 . .
C19 C18 N1 119.7(10) . .
C19 C18 H18 120.2 . .
N1 C18 H18 120.2 . .
C18 C19 N2 119.6(9) . .
C18 C19 C20 121.9(9) . .
N2 C19 C20 118.4(9) . .
N3 C20 C21 122.2(9) . .
N3 C20 C19 116.8(8) . .
C21 C20 C19 121.0(9) . .
C20 C21 C22 118.7(10) . .
C20 C21 H21 120.7 . .
C22 C21 H21 120.7 . .
C23 C22 C21 118.0(10) . .
C23 C22 C28 118.6(9) . .
C21 C22 C28 123.3(10) . .
C24 C23 C22 120.8(10) . .
C24 C23 C25 120.7(10) . .
C22 C23 C25 117.3(10) . .
C23 C24 N3 121.1(11) . .
C23 C24 H24 119.5 . .
N3 C24 H24 119.5 . .
C23 C25 C29 115.3(10) . .
C23 C25 C26 105.0(8) . .
C29 C25 C26 82.5(8) . .
C23 C25 H25 116.3 . .
C29 C25 H25 116.3 . .
C26 C25 H25 116.3 . .
C27 C26 C25 83.2(8) . .
C27 C26 H26A 114.8 . .
C25 C26 H26A 114.8 . .
C27 C26 H26B 114.8 . .
C25 C26 H26B 114.8 . .
H26A C26 H26B 111.9 . .
C28 C27 C29 124.4(10) . .
C28 C27 C26 114.3(9) . .
C29 C27 C26 83.4(8) . .
C28 C27 H27 110.6 . .
C29 C27 H27 110.6 . .
C26 C27 H27 110.6 . .
C27 C28 C22 105.7(9) . .
C27 C28 H28A 110.6 . .
C22 C28 H28A 110.6 . .
C27 C28 H28B 110.6 . .
C22 C28 H28B 110.6 . .
H28A C28 H28B 108.7 . .
C30 C29 C25 104.3(9) . .
C30 C29 C27 97.6(9) . .
C25 C29 C27 86.1(7) . .
C30 C29 C31 123.2(8) . .
C25 C29 C31 115.6(9) . .
C27 C29 C31 122.8(9) . .
C29 C30 H30A 109.5 . .
C29 C30 H30B 109.5 . .
H30A C30 H30B 109.5 . .
C29 C30 H30C 109.5 . .
H30A C30 H30C 109.5 . .
H30B C30 H30C 109.5 . .
C29 C31 H31A 109.5 . .
C29 C31 H31B 109.5 . .
H31A C31 H31B 109.5 . .
C29 C31 H31C 109.5 . .
H31A C31 H31C 109.5 . .
H31B C31 H31C 109.5 . .
O3 Eu1 O2 73.2(2) . .
O3 Eu1 O6 132.0(3) . .
O2 Eu1 O6 138.0(2) . .
O3 Eu1 O4 67.2(2) . .
O2 Eu1 O4 139.9(2) . .
O6 Eu1 O4 71.5(2) . .
O3 Eu1 O1 134.3(2) . .
O2 Eu1 O1 72.7(3) . .
O6 Eu1 O1 93.7(3) . .
O4 Eu1 O1 143.2(2) . .
O3 Eu1 O5 125.8(3) . .
O2 Eu1 O5 69.2(2) . .
O6 Eu1 O5 69.0(2) . .
O4 Eu1 O5 131.6(2) . .
O1 Eu1 O5 66.4(2) . .
O3 Eu1 N3 69.8(3) . .
O2 Eu1 N3 77.0(3) . .
O6 Eu1 N3 138.2(3) . .
O4 Eu1 N3 94.9(2) . .
O1 Eu1 N3 73.6(2) . .
O5 Eu1 N3 133.3(2) . .
O3 Eu1 N1 68.9(3) . 2_565
O2 Eu1 N1 83.6(3) . 2_565
O6 Eu1 N1 78.7(3) . 2_565
O4 Eu1 N1 76.5(3) . 2_565
O1 Eu1 N1 134.9(3) . 2_565
O5 Eu1 N1 69.4(3) . 2_565
N3 Eu1 N1 137.9(3) . 2_565
O3 Eu1 N2 109.5(3) . .
O2 Eu1 N2 132.2(2) . .
O6 Eu1 N2 77.0(2) . .
O4 Eu1 N2 69.9(2) . .
O1 Eu1 N2 74.0(3) . .
O5 Eu1 N2 124.7(3) . .
N3 Eu1 N2 61.3(2) . .
N1 Eu1 N2 143.3(2) 2_565 .
C17 N1 C18 120.0(9) . .
C17 N1 Eu1 119.1(7) . 2_564
C18 N1 Eu1 120.9(7) . 2_564
C16 N2 C19 120.4(9) . .
C16 N2 Eu1 120.1(6) . .
C19 N2 Eu1 117.4(6) . .
C20 N3 C24 119.3(9) . .
C20 N3 Eu1 120.8(6) . .
C24 N3 Eu1 117.3(7) . .
C2 O1 Eu1 135.6(7) . .
C4 O2 Eu1 132.0(6) . .
C7 O3 Eu1 142.7(6) . .
C9 O4 Eu1 138.4(6) . .
C12 O5 Eu1 135.1(7) . .
C14 O6 Eu1 145.7(7) . .
H1X O1W H1Y 109.5 . .
H2X O2W H2Y 109.1 . .
H3X O3W H3Y 109.9 . .

loop_
_geom_bond_atom_site_label_1
_geom_bond_atom_site_label_2
_geom_bond_distance
_geom_bond_site_symmetry_2
C1 F2 1.327(12) .
C1 F3 1.333(12) .
C1 F1 1.350(13) .
C1 C2 1.476(13) .
C2 O1 1.162(12) .
C2 C3 1.382(14) .
C3 C4 1.305(14) .
C3 H3 0.9300 .
C4 O2 1.406(13) .
C4 C5 1.523(15) .
C5 F5 1.204(12) .
C5 F6 1.231(12) .
C5 F4 1.277(13) .
C6 F7 1.318(10) .
C6 F9 1.330(11) .
C6 F8 1.332(12) .
C6 C7 1.495(14) .
C7 O3 1.288(12) .
C7 C8 1.377(15) .
C8 C9 1.385(14) .
C8 H8 0.9300 .
C9 O4 1.267(11) .
C9 C10 1.519(13) .
C10 F11 1.305(12) .
C10 F12 1.320(11) .
C10 F10 1.342(12) .
C11 F14 1.308(13) .
C11 F13 1.310(14) .
C11 F15 1.325(11) .
C11 C12 1.521(14) .
C12 O5 1.141(12) .
C12 C13 1.425(14) .
C13 C14 1.406(15) .
C13 H13 0.9300 .
C14 O6 1.275(13) .
C14 C15 1.541(16) .
C15 F16 1.328(12) .
C15 F18 1.347(11) .
C15 F17 1.360(12) .
C16 N2 1.375(12) .
C16 C17 1.386(16) .
C16 H16 0.9300 .
C17 N1 1.359(13) .
C17 H17 0.9300 .
C18 C19 1.376(15) .
C18 N1 1.404(12) .
C18 H18 0.9300 .
C19 N2 1.387(12) .
C19 C20 1.428(14) .
C20 N3 1.358(13) .
C20 C21 1.393(13) .
C21 C22 1.436(13) .
C21 H21 0.9300 .
C22 C23 1.405(14) .
C22 C28 1.523(15) .
C23 C24 1.369(15) .
C23 C25 1.517(15) .
C24 N3 1.394(12) .
C24 H24 0.9300 .
C25 C29 1.530(15) .
C25 C26 1.592(15) .
C25 H25 0.9800 .
C26 C27 1.561(15) .
C26 H26A 0.9700 .
C26 H26B 0.9700 .
C27 C28 1.472(15) .
C27 C29 1.535(14) .
C27 H27 0.9800 .
C28 H28A 0.9700 .
C28 H28B 0.9700 .
C29 C30 1.525(15) .
C29 C31 1.579(14) .
C30 H30A 0.9600 .
C30 H30B 0.9600 .
C30 H30C 0.9600 .
C31 H31A 0.9600 .
C31 H31B 0.9600 .
C31 H31C 0.9600 .
Eu1 O3 2.337(7) .
Eu1 O2 2.339(6) .
Eu1 O6 2.379(7) .
Eu1 O4 2.393(7) .
Eu1 O1 2.436(8) .
Eu1 O5 2.473(8) .
Eu1 N3 2.627(8) .
Eu1 N1 2.657(8) 2_565
Eu1 N2 2.673(8) .
N1 Eu1 2.657(8) 2_564
O1W H1X 0.8554 .
O1W H1Y 0.8506 .
O2W H2X 0.8491 .
O2W H2Y 0.8552 .
O3W H3X 0.8558 .
O3W H3Y 0.8552 .

loop_
_geom_torsion_atom_site_label_1
_geom_torsion_atom_site_label_2
_geom_torsion_atom_site_label_3
_geom_torsion_atom_site_label_4
_geom_torsion
_geom_torsion_site_symmetry_1
_geom_torsion_site_symmetry_4
F2 C1 C2 O1 44.7(14) . .
F3 C1 C2 O1 177.9(10) . .
F1 C1 C2 O1 -69.1(12) . .
F2 C1 C2 C3 -143.5(10) . .
F3 C1 C2 C3 -10.3(15) . .
F1 C1 C2 C3 102.7(11) . .
O1 C2 C3 C4 2(2) . .
C1 C2 C3 C4 -168.3(12) . .
C2 C3 C4 O2 5(2) . .
C2 C3 C4 C5 -171.2(12) . .
C3 C4 C5 F5 14.2(18) . .
O2 C4 C5 F5 -162.5(9) . .
C3 C4 C5 F6 132.0(12) . .
O2 C4 C5 F6 -44.7(11) . .
C3 C4 C5 F4 -114.1(13) . .
O2 C4 C5 F4 69.2(11) . .
F7 C6 C7 O3 -48.7(13) . .
F9 C6 C7 O3 -163.1(9) . .
F8 C6 C7 O3 65.3(12) . .
F7 C6 C7 C8 135.4(10) . .
F9 C6 C7 C8 21.1(13) . .
F8 C6 C7 C8 -110.5(11) . .
O3 C7 C8 C9 1.3(18) . .
C6 C7 C8 C9 176.8(10) . .
C7 C8 C9 O4 -2.9(19) . .
C7 C8 C9 C10 -176.5(10) . .
O4 C9 C10 F11 -62.6(12) . .
C8 C9 C10 F11 112.0(12) . .
O4 C9 C10 F12 176.7(9) . .
C8 C9 C10 F12 -8.6(15) . .
O4 C9 C10 F10 55.9(12) . .
C8 C9 C10 F10 -129.4(10) . .
F14 C11 C12 O5 34.5(14) . .
F13 C11 C12 O5 -96.6(12) . .
F15 C11 C12 O5 149.9(10) . .
F14 C11 C12 C13 -145.0(10) . .
F13 C11 C12 C13 83.9(12) . .
F15 C11 C12 C13 -29.6(14) . .
O5 C12 C13 C14 2(2) . .
C11 C12 C13 C14 -179.1(11) . .
C12 C13 C14 O6 -8.7(18) . .
C12 C13 C14 C15 178.2(12) . .
O6 C14 C15 F16 -56.1(14) . .
C13 C14 C15 F16 116.6(12) . .
O6 C14 C15 F18 -174.8(10) . .
C13 C14 C15 F18 -2.1(17) . .
O6 C14 C15 F17 68.9(14) . .
C13 C14 C15 F17 -118.4(12) . .
N2 C16 C17 N1 0.0(17) . .
N1 C18 C19 N2 3.2(17) . .
N1 C18 C19 C20 -179.8(10) . .
C18 C19 C20 N3 -176.4(10) . .
N2 C19 C20 N3 0.6(15) . .
C18 C19 C20 C21 2.7(17) . .
N2 C19 C20 C21 179.6(9) . .
N3 C20 C21 C22 -1.0(15) . .
C19 C20 C21 C22 180.0(10) . .
C20 C21 C22 C23 0.8(15) . .
C20 C21 C22 C28 177.9(9) . .
C21 C22 C23 C24 0.0(16) . .
C28 C22 C23 C24 -177.3(10) . .
C21 C22 C23 C25 -167.6(9) . .
C28 C22 C23 C25 15.2(15) . .
C22 C23 C24 N3 -0.5(17) . .
C25 C23 C24 N3 166.6(9) . .
C24 C23 C25 C29 142.6(10) . .
C22 C23 C25 C29 -49.9(13) . .
C24 C23 C25 C26 -128.7(11) . .
C22 C23 C25 C26 38.9(13) . .
C23 C25 C26 C27 -78.3(9) . .
C29 C25 C26 C27 36.0(8) . .
C25 C26 C27 C28 89.0(10) . .
C25 C26 C27 C29 -35.8(7) . .
C29 C27 C28 C22 54.9(12) . .
C26 C27 C28 C22 -44.0(12) . .
C23 C22 C28 C27 -14.1(14) . .
C21 C22 C28 C27 168.8(9) . .
C23 C25 C29 C30 -30.3(12) . .
C26 C25 C29 C30 -133.4(8) . .
C23 C25 C29 C27 66.6(10) . .
C26 C25 C29 C27 -36.5(7) . .
C23 C25 C29 C31 -168.7(9) . .
C26 C25 C29 C31 88.2(10) . .
C28 C27 C29 C30 26.2(12) . .
C26 C27 C29 C30 141.2(8) . .
C28 C27 C29 C25 -77.8(11) . .
C26 C27 C29 C25 37.3(8) . .
C28 C27 C29 C31 164.1(9) . .
C26 C27 C29 C31 -80.9(10) . .
C16 C17 N1 C18 1.6(17) . .
C16 C17 N1 Eu1 -177.3(8) . 2_564
C19 C18 N1 C17 -3.2(17) . .
C19 C18 N1 Eu1 175.7(8) . 2_564
C17 C16 N2 C19 0.1(17) . .
C17 C16 N2 Eu1 163.5(8) . .
C18 C19 N2 C16 -1.7(17) . .
C20 C19 N2 C16 -178.7(10) . .
C18 C19 N2 Eu1 -165.6(9) . .
C20 C19 N2 Eu1 17.4(13) . .
O3 Eu1 N2 C16 125.6(8) . .
O2 Eu1 N2 C16 -149.8(7) . .
O6 Eu1 N2 C16 -4.7(8) . .
O4 Eu1 N2 C16 70.1(8) . .
O1 Eu1 N2 C16 -102.4(8) . .
O5 Eu1 N2 C16 -57.2(8) . .
N3 Eu1 N2 C16 177.8(9) . .
N1 Eu1 N2 C16 45.0(9) 2_565 .
O3 Eu1 N2 C19 -70.5(8) . .
O2 Eu1 N2 C19 14.2(9) . .
O6 Eu1 N2 C19 159.3(8) . .
O4 Eu1 N2 C19 -125.9(8) . .
O1 Eu1 N2 C19 61.5(7) . .
O5 Eu1 N2 C19 106.7(7) . .
N3 Eu1 N2 C19 -18.2(7) . .
N1 Eu1 N2 C19 -151.0(7) 2_565 .
C21 C20 N3 C24 0.5(14) . .
C19 C20 N3 C24 179.6(9) . .
C21 C20 N3 Eu1 161.7(7) . .
C19 C20 N3 Eu1 -19.2(11) . .
C23 C24 N3 C20 0.3(15) . .
C23 C24 N3 Eu1 -161.6(8) . .
O3 Eu1 N3 C20 146.9(7) . .
O2 Eu1 N3 C20 -136.4(7) . .
O6 Eu1 N3 C20 15.9(9) . .
O4 Eu1 N3 C20 83.4(7) . .
O1 Eu1 N3 C20 -60.9(7) . .
O5 Eu1 N3 C20 -92.5(7) . .
N1 Eu1 N3 C20 158.7(6) 2_565 .
N2 Eu1 N3 C20 19.5(6) . .
O3 Eu1 N3 C24 -51.5(7) . .
O2 Eu1 N3 C24 25.1(7) . .
O6 Eu1 N3 C24 177.4(6) . .
O4 Eu1 N3 C24 -115.0(7) . .
O1 Eu1 N3 C24 100.7(7) . .
O5 Eu1 N3 C24 69.1(8) . .
N1 Eu1 N3 C24 -39.7(8) 2_565 .
N2 Eu1 N3 C24 -178.9(8) . .
C3 C2 O1 Eu1 -8.0(19) . .
C1 C2 O1 Eu1 162.7(7) . .
O3 Eu1 O1 C2 -38.3(12) . .
O2 Eu1 O1 C2 5.1(10) . .
O6 Eu1 O1 C2 144.5(11) . .
O4 Eu1 O1 C2 -151.8(10) . .
O5 Eu1 O1 C2 79.4(11) . .
N3 Eu1 O1 C2 -76.0(11) . .
N1 Eu1 O1 C2 66.8(11) 2_565 .
N2 Eu1 O1 C2 -140.1(11) . .
C3 C4 O2 Eu1 -6.3(17) . .
C5 C4 O2 Eu1 170.3(7) . .
O3 Eu1 O2 C4 150.9(9) . .
O6 Eu1 O2 C4 -74.0(9) . .
O4 Eu1 O2 C4 160.4(8) . .
O1 Eu1 O2 C4 1.8(8) . .
O5 Eu1 O2 C4 -68.9(9) . .
N3 Eu1 O2 C4 78.4(9) . .
N1 Eu1 O2 C4 -139.3(9) 2_565 .
N2 Eu1 O2 C4 49.6(10) . .
C8 C7 O3 Eu1 1.8(19) . .
C6 C7 O3 Eu1 -173.6(7) . .
O2 Eu1 O3 C7 171.1(12) . .
O6 Eu1 O3 C7 30.6(13) . .
O4 Eu1 O3 C7 -2.2(11) . .
O1 Eu1 O3 C7 -145.6(10) . .
O5 Eu1 O3 C7 123.6(11) . .
N3 Eu1 O3 C7 -106.9(11) . .
N1 Eu1 O3 C7 81.6(11) 2_565 .
N2 Eu1 O3 C7 -59.2(12) . .
C8 C9 O4 Eu1 1.7(19) . .
C10 C9 O4 Eu1 175.7(7) . .
O3 Eu1 O4 C9 0.4(10) . .
O2 Eu1 O4 C9 -9.5(11) . .
O6 Eu1 O4 C9 -154.4(10) . .
O1 Eu1 O4 C9 135.0(9) . .
O5 Eu1 O4 C9 -117.9(10) . .
N3 Eu1 O4 C9 66.1(10) . .
N1 Eu1 O4 C9 -72.1(10) 2_565 .
N2 Eu1 O4 C9 123.0(10) . .
C13 C12 O5 Eu1 3.9(19) . .
C11 C12 O5 Eu1 -175.6(7) . .
O3 Eu1 O5 C12 -129.0(11) . .
O2 Eu1 O5 C12 -178.0(11) . .
O6 Eu1 O5 C12 -1.7(11) . .
O4 Eu1 O5 C12 -38.9(12) . .
O1 Eu1 O5 C12 102.4(11) . .
N3 Eu1 O5 C12 135.7(10) . .
N1 Eu1 O5 C12 -87.1(11) 2_565 .
N2 Eu1 O5 C12 54.3(11) . .
C13 C14 O6 Eu1 14(2) . .
C15 C14 O6 Eu1 -172.3(9) . .
O3 Eu1 O6 C14 110.8(14) . .
O2 Eu1 O6 C14 -3.8(16) . .
O4 Eu1 O6 C14 142.6(15) . .
O1 Eu1 O6 C14 -71.9(14) . .
O5 Eu1 O6 C14 -8.9(14) . .
N3 Eu1 O6 C14 -141.2(13) . .
N1 Eu1 O6 C14 63.2(14) 2_565 .
N2 Eu1 O6 C14 -144.5(15) . .
